data_4060011
loop_
_publ_author_name
'Taizoon Canteenwala'
'Prashant A. Padmawar'
'Long Y. Chiang'

_publ_section_title
;
Intense Near-Infrared Optical Absorbing Emerald Green [60]Fullerenes
;
_journal_name_full 'Journal of the American Chemical Society'
_journal_page_first 26
_journal_page_last 27
_journal_paper_doi 10.1021/ja044409q
_journal_volume 127
_journal_year 2005
_chemical_formula_sum 'C69 H67 Cl O18'
_chemical_formula_weight 1219.68
_space_group_IT_number 2
_space_group_name_Hall '-P 1'
_space_group_name_H-M_alt 'P -1'
_symmetry_cell_setting triclinic
_symmetry_space_group_name_Hall '-P 1'
_symmetry_space_group_name_H-M 'P -1'
_atom_sites_solution_hydrogens geom
_atom_sites_solution_primary direct
_atom_sites_solution_secondary difmap
_cell_angle_alpha 70.2200(10)
_cell_angle_beta 87.2200(10)
_cell_angle_gamma 84.1400(10)
_cell_formula_units_Z 2
_cell_length_a 14.09000(10)
_cell_length_b 15.0660(2)
_cell_length_c 18.4050(2)
_cell_measurement_reflns_used 89585
_cell_measurement_temperature 295(2)
_cell_measurement_theta_max 27.5
_cell_measurement_theta_min 1
_cell_volume 3656.88(7)
_diffrn_ambient_temperature 295(2)
_diffrn_measurement_device 'Nonius KappaCCD'
_diffrn_measurement_method '\f-\w scans'
_diffrn_radiation_monochromator graphite
_diffrn_radiation_source 'fine-focus sealed tube'
_diffrn_radiation_type MoK\a
_diffrn_radiation_wavelength 0.71073
_diffrn_reflns_av_R_equivalents 0.0274
_diffrn_reflns_av_sigmaI/netI 0.0371
_diffrn_reflns_limit_h_max 18
_diffrn_reflns_limit_h_min -18
_diffrn_reflns_limit_k_max 19
_diffrn_reflns_limit_k_min -19
_diffrn_reflns_limit_l_max 23
_diffrn_reflns_limit_l_min -23
_diffrn_reflns_number 30266
_diffrn_reflns_theta_max 27.44
_diffrn_reflns_theta_min 1.88
_diffrn_standards_decay_% ?
_diffrn_standards_interval_count ?
_diffrn_standards_interval_time ?
_diffrn_standards_number ?
_exptl_absorpt_coefficient_mu 0.115
_exptl_absorpt_correction_T_max 0.975
_exptl_absorpt_correction_T_min 0.919
_exptl_absorpt_correction_type multi-scan
_exptl_crystal_colour ?
_exptl_crystal_density_diffrn 1.108
_exptl_crystal_density_meas ?
_exptl_crystal_density_method ?
_exptl_crystal_description ?
_exptl_crystal_F_000 1284
_exptl_crystal_size_max 0.40
_exptl_crystal_size_mid 0.35
_exptl_crystal_size_min 0.30
_refine_ls_extinction_coef 0.0174(66)
_refine_ls_extinction_expression Fc^*^=kFc[1+0.001xFc^2^\l^3^/sin(2\q)]^-1/4^
_refine_ls_extinction_method SHELXL
_refine_ls_goodness_of_fit_all 1.033
_refine_ls_goodness_of_fit_obs 1.103
_refine_ls_hydrogen_treatment ?
_refine_ls_matrix_type full
_refine_ls_number_parameters 830
_refine_ls_number_reflns 16387
_refine_ls_number_restraints 0
_refine_ls_restrained_S_all 1.055
_refine_ls_restrained_S_obs 1.103
_refine_ls_R_factor_all 0.1366
_refine_ls_R_factor_obs 0.1136
_refine_ls_shift/esd_max -0.365
_refine_ls_shift/esd_mean 0.025
_refine_ls_structure_factor_coef Fsqd
_refine_ls_weighting_details 'w=1/[\s^2^(Fo^2^)+(0.2581P)^2^+3.0764P] where P=(Fo^2^+2Fc^2^)/3'
_refine_ls_weighting_scheme calc
_refine_ls_wR_factor_all 0.3839
_refine_ls_wR_factor_obs 0.3460
_reflns_number_observed 12223
_reflns_number_total 16559
_reflns_observed_criterion >2sigma(I)
_cod_depositor_comments
;
The following automatic conversions were performed:
'_symmetry_cell_setting' value 'Triclinic' changed to 'triclinic'
according to '/home/saulius/struct/CIF-dictionaries/cif_core.dic'
dictionary named 'cif_core.dic' version 2.4.1 from 2010-06-29.

Automatic conversion script
Id: cif_fix_enum 1527 2010-12-29 10:47:43Z saulius 

The following automatic conversions were performed:

'_refine_ls_weighting_scheme' value 'calc
w=1/[\s^2^(Fo^2^)+(0.2581P)^2^+3.0764P] where P=(Fo^2^+2Fc^2^)/3' was
changed to 'calc'. New tag '_refine_ls_weighting_details' was
created. The value of the new tag was set to
'w=1/[\s^2^(Fo^2^)+(0.2581P)^2^+3.0764P] where P=(Fo^2^+2Fc^2^)/3'.

Automatic conversion script
Id: cif_fix_values 3143 2015-03-26 13:38:13Z robertas 
;
_cod_original_sg_symbol_H-M P-1
_cod_database_code 4060011

loop_
_symmetry_equiv_pos_as_xyz
'x, y, z'
'-x, -y, -z'

loop_
_atom_site_aniso_label
_atom_site_aniso_U_11
_atom_site_aniso_U_22
_atom_site_aniso_U_33
_atom_site_aniso_U_23
_atom_site_aniso_U_13
_atom_site_aniso_U_12
O1 0.080(2) 0.0379(13) 0.057(2) -0.0097(11) -0.0105(14) -0.0166(12)
O2 0.070(2) 0.0342(12) 0.074(2) -0.0196(12) -0.0073(14) -0.0160(11)
O3 0.065(2) 0.117(3) 0.079(2) -0.004(2) -0.028(2) -0.007(2)
O4 0.0352(12) 0.077(2) 0.073(2) -0.031(2) 0.0026(12) -0.0053(12)
O5 0.092(2) 0.0390(13) 0.064(2) -0.0138(12) -0.027(2) -0.0018(13)
O6 0.070(2) 0.0334(12) 0.0455(13) -0.0023(10) -0.0061(11) -0.0018(11)
O7 0.064(2) 0.076(2) 0.0503(15) -0.0253(14) -0.0084(12) -0.0122(14)
O8 0.0491(13) 0.0585(15) 0.0340(11) -0.0144(10) 0.0034(9) -0.0005(11)
O9 0.071(2) 0.0473(14) 0.0418(13) -0.0064(11) 0.0150(12) 0.0098(12)
O10 0.072(2) 0.062(2) 0.0394(13) -0.0064(12) 0.0242(12) 0.0098(13)
O11 0.124(3) 0.042(2) 0.077(2) -0.0232(15) -0.011(2) 0.007(2)
O12 0.062(2) 0.073(2) 0.072(2) -0.049(2) -0.0021(14) -0.0055(14)
C1 0.0362(14) 0.0296(13) 0.0323(13) -0.0120(11) 0.0009(10) -0.0077(10)
C2 0.0355(13) 0.0263(12) 0.0348(14) -0.0134(10) 0.0027(11) -0.0052(10)
C3 0.0369(13) 0.0276(12) 0.0308(13) -0.0148(10) 0.0027(10) -0.0026(10)
C4 0.0344(13) 0.0345(14) 0.0303(13) -0.0175(11) 0.0028(10) -0.0035(11)
C5 0.0343(13) 0.0331(13) 0.0278(12) -0.0136(10) -0.0019(10) -0.0039(10)
C6 0.0342(13) 0.0302(13) 0.0321(13) -0.0123(11) -0.0016(10) -0.0072(10)
C7 0.0358(13) 0.0270(12) 0.0310(13) -0.0138(10) 0.0041(10) -0.0010(10)
C8 0.0320(13) 0.0299(13) 0.0334(13) -0.0110(11) 0.0042(10) -0.0100(10)
C9 0.0343(13) 0.0260(12) 0.0306(13) -0.0071(10) 0.0047(10) -0.0070(10)
C10 0.0331(13) 0.0284(12) 0.0279(12) -0.0075(10) 0.0070(10) -0.0059(10)
C11 0.0308(12) 0.0328(13) 0.0303(13) -0.0100(11) 0.0082(10) -0.0062(10)
C12 0.0271(12) 0.0322(13) 0.0313(13) -0.0095(11) 0.0050(10) -0.0023(10)
C13 0.0285(12) 0.0323(13) 0.0343(14) -0.0115(11) 0.0033(10) -0.0073(10)
C14 0.0293(12) 0.0327(13) 0.0322(13) -0.0126(11) 0.0000(10) -0.0060(10)
C15 0.0275(12) 0.0338(14) 0.0317(13) -0.0108(11) -0.0015(10) -0.0008(10)
C16 0.0284(12) 0.0293(13) 0.0334(13) -0.0104(10) -0.0011(10) 0.0019(10)
C17 0.0270(12) 0.0309(13) 0.0342(13) -0.0121(11) 0.0036(10) -0.0001(10)
C18 0.0318(12) 0.0301(13) 0.0293(13) -0.0114(10) 0.0064(10) 0.0009(10)
C19 0.0320(13) 0.0306(13) 0.0284(13) -0.0084(10) -0.0030(10) -0.0008(10)
C20 0.0354(13) 0.0287(13) 0.0291(13) -0.0080(10) 0.0013(10) -0.0008(10)
C21 0.0328(13) 0.0275(12) 0.0293(13) -0.0070(10) 0.0028(10) 0.0005(10)
C22 0.0340(13) 0.0233(12) 0.0329(13) -0.0099(10) 0.0029(10) 0.0007(10)
C23 0.0369(14) 0.0226(12) 0.0343(14) -0.0088(10) 0.0033(11) -0.0043(10)
C24 0.0343(13) 0.0236(12) 0.0327(13) -0.0073(10) 0.0036(10) -0.0047(10)
C25 0.0364(14) 0.0259(12) 0.0283(12) -0.0058(10) 0.0014(10) -0.0026(10)
C26 0.0352(13) 0.0297(13) 0.0251(12) -0.0056(10) 0.0040(10) -0.0039(10)
C27 0.0348(13) 0.0315(13) 0.0236(12) -0.0089(10) 0.0035(10) -0.0029(10)
C28 0.0339(13) 0.0339(14) 0.0257(12) -0.0098(10) -0.0019(10) -0.0037(10)
C29 0.0357(13) 0.0321(13) 0.0258(12) -0.0122(10) 0.0029(10) -0.0033(10)
C30 0.0327(13) 0.0317(13) 0.0289(13) -0.0103(10) 0.0053(10) -0.0017(10)
C31 0.042(2) 0.0321(14) 0.043(2) -0.0171(12) 0.0021(12) -0.0101(12)
C32 0.042(2) 0.0317(14) 0.052(2) -0.0159(13) 0.0052(13) -0.0088(12)
C33 0.075(3) 0.032(2) 0.102(4) -0.023(2) 0.003(2) -0.016(2)
C34 0.130(5) 0.054(3) 0.133(6) -0.014(3) 0.053(5) -0.032(3)
C35 0.138(6) 0.055(3) 0.166(7) -0.047(4) -0.021(5) -0.033(3)
C36 0.086(4) 0.050(3) 0.161(6) -0.039(3) 0.001(4) 0.006(2)
C37 0.044(2) 0.040(2) 0.058(2) -0.0162(15) -0.0080(15) -0.0116(13)
C38 0.034(2) 0.113(5) 0.149(6) -0.061(4) 0.010(3) -0.005(2)
C39 0.084(5) 0.410(22) 0.148(8) -0.112(11) 0.050(5) 0.031(8)
C40 0.051(3) 0.111(5) 0.264(11) -0.084(6) -0.012(4) -0.028(3)
C41 0.051(3) 0.104(5) 0.359(16) -0.128(8) -0.008(5) 0.011(3)
C42 0.068(2) 0.058(2) 0.051(2) -0.032(2) 0.008(2) -0.025(2)
C43 0.0386(14) 0.0325(14) 0.0319(14) -0.0068(11) 0.0004(11) -0.0002(11)
C44 0.050(2) 0.0318(14) 0.038(2) -0.0081(12) -0.0024(13) 0.0023(12)
C45 0.096(3) 0.034(2) 0.053(2) -0.005(2) 0.002(2) -0.004(2)
C46 0.144(6) 0.048(2) 0.085(4) -0.021(2) 0.011(4) 0.016(3)
C47 0.162(7) 0.053(3) 0.076(4) 0.015(2) -0.019(4) 0.011(3)
C48 0.112(5) 0.077(4) 0.116(5) -0.026(3) 0.033(4) -0.042(3)
C49 0.050(2) 0.039(2) 0.0339(15) -0.0084(12) -0.0055(13) 0.0018(13)
C50 0.074(3) 0.077(3) 0.034(2) -0.014(2) 0.004(2) 0.014(2)
C51 0.076(3) 0.095(4) 0.065(3) -0.014(3) 0.030(2) 0.001(3)
C52 0.098(4) 0.119(5) 0.037(2) -0.004(2) 0.000(2) 0.024(3)
C53 0.102(4) 0.096(4) 0.064(3) -0.045(3) 0.006(3) 0.009(3)
C54 0.038(2) 0.047(2) 0.045(2) -0.0050(14) -0.0015(13) 0.0052(13)
C55 0.0406(15) 0.0384(15) 0.0310(14) -0.0139(12) 0.0080(11) -0.0014(12)
C56 0.048(2) 0.044(2) 0.0335(15) -0.0116(13) 0.0128(13) -0.0059(14)
C57 0.082(3) 0.082(3) 0.040(2) 0.002(2) 0.026(2) 0.009(2)
C58 0.126(5) 0.110(5) 0.078(4) 0.003(3) 0.030(4) -0.051(4)
C59 0.107(4) 0.110(4) 0.049(2) -0.018(3) 0.005(3) 0.005(3)
C60 0.136(6) 0.165(7) 0.063(3) 0.000(4) 0.058(4) 0.058(5)
C61 0.056(2) 0.043(2) 0.040(2) -0.0206(14) 0.0115(14) -0.0038(14)
C62 0.087(3) 0.111(4) 0.092(4) -0.075(4) 0.009(3) -0.030(3)
C63 0.127(7) 0.292(16) 0.263(14) -0.204(14) -0.090(9) 0.010(9)
C64 0.149(6) 0.138(6) 0.096(4) -0.092(5) 0.028(4) -0.031(5)
C65 0.195(9) 0.188(9) 0.133(6) -0.112(7) 0.077(6) -0.138(8)
C66 0.039(2) 0.071(2) 0.043(2) -0.022(2) 0.0092(13) 0.002(2)
Cl1 0.147(5) 0.159(5) 0.344(12) 0.101(7) -0.036(6) 0.000(4)
Cl2 0.338(12) 0.238(8) 0.209(7) -0.143(7) 0.101(8) -0.106(8)
C67 0.187(23) 0.163(19) 0.149(18) -0.082(16) 0.076(18) -0.086(18)
C68 0.122(13) 0.168(18) 0.084(9) -0.002(10) -0.009(9) -0.040(13)
O13 0.133(5) 0.123(5) 0.235(10) -0.016(6) 0.043(6) -0.008(4)
C69 0.164(12) 0.241(20) 0.196(15) -0.054(13) -0.017(11) 0.032(12)
O14 0.322(13) 0.149(6) 0.125(5) -0.014(5) 0.078(7) 0.007(8)
C70 0.119(7) 0.083(6) 0.387(24) 0.017(9) -0.063(10) 0.004(5)
O15 0.052(2) 0.062(2) 0.108(3) -0.036(2) 0.014(2) -0.0142(13)
O16 0.127(7) 0.067(4) 0.139(7) -0.034(4) -0.109(6) 0.033(4)
O17 0.081(5) 0.146(8) 0.063(4) -0.035(5) 0.020(4) 0.010(5)
O18 0.144(9) 0.160(10) 0.082(6) -0.040(6) 0.004(6) -0.057(8)
O19 0.104(3) 0.127(3) 0.059(2) -0.055(2) -0.009(2) 0.024(2)
O20 0.142(11) 0.146(11) 0.286(21) -0.071(13) -0.082(12) -0.030(9)

loop_
_atom_site_label
_atom_site_type_symbol
_atom_site_fract_x
_atom_site_fract_y
_atom_site_fract_z
_atom_site_U_iso_or_equiv
_atom_site_thermal_displace_type
_atom_site_occupancy
_atom_site_calc_flag
_atom_site_refinement_flags
_atom_site_disorder_group
O1 O 0.8447(2) -0.3728(2) 0.5693(2) 0.0589(7) Uani 1 d . .
O2 O 0.7673(2) -0.4179(2) 0.4848(2) 0.0579(7) Uani 1 d . .
O3 O 0.6506(3) -0.1867(3) 0.3765(2) 0.0935(12) Uani 1 d . .
O4 O 0.6475(2) -0.2421(2) 0.5065(2) 0.0603(7) Uani 1 d . .
O5 O 0.8979(2) 0.4066(2) 0.3124(2) 0.0651(8) Uani 1 d . .
O6 O 0.8141(2) 0.4549(2) 0.20263(15) 0.0526(6) Uani 1 d . .
O7 O 0.7692(2) 0.2503(2) 0.1693(2) 0.0615(7) Uani 1 d . .
O8 O 0.9178(2) 0.2918(2) 0.17170(13) 0.0479(6) Uani 1 d . .
O9 O 1.1830(2) 0.1066(2) 0.18668(15) 0.0573(7) Uani 1 d . .
O10 O 1.2913(2) 0.0141(2) 0.14398(15) 0.0625(8) Uani 1 d . .
O11 O 1.2509(3) -0.2150(2) 0.2810(2) 0.0811(10) Uani 1 d . .
O12 O 1.1398(2) -0.1123(2) 0.2043(2) 0.0627(8) Uani 1 d . .
C1 C 0.8521(2) -0.1847(2) 0.4655(2) 0.0320(6) Uani 1 d . .
C2 C 0.9591(2) -0.2134(2) 0.4710(2) 0.0313(6) Uani 1 d . .
C3 C 1.0247(2) -0.1729(2) 0.4107(2) 0.0306(6) Uani 1 d . .
C4 C 0.9991(2) -0.0914(2) 0.3484(2) 0.0315(6) Uani 1 d . .
C5 C 0.9006(2) -0.0467(2) 0.3471(2) 0.0308(6) Uani 1 d . .
C6 C 0.8354(2) -0.0853(2) 0.4041(2) 0.0313(6) Uani 1 d . .
C7 C 1.1195(2) -0.1829(2) 0.4440(2) 0.0305(6) Uani 1 d . .
C8 C 0.8176(2) -0.1605(2) 0.5383(2) 0.0313(6) Uani 1 d . .
C9 C 0.8694(2) -0.1900(2) 0.6055(2) 0.0308(6) Uani 1 d . .
C10 C 0.8644(2) -0.1347(2) 0.6558(2) 0.0304(6) Uani 1 d . .
C11 C 0.8081(2) -0.0499(2) 0.6388(2) 0.0315(6) Uani 1 d . .
C12 C 0.7609(2) -0.0156(2) 0.5667(2) 0.0307(6) Uani 1 d . .
C13 C 0.7658(2) -0.0697(2) 0.5174(2) 0.0314(6) Uani 1 d . .
C14 C 0.7759(2) -0.0234(2) 0.4349(2) 0.0308(6) Uani 1 d . .
C15 C 0.7804(2) 0.0745(2) 0.4036(2) 0.0312(6) Uani 1 d . .
C16 C 0.7758(2) 0.1310(2) 0.4546(2) 0.0307(6) Uani 1 d . .
C17 C 0.7666(2) 0.0866(2) 0.5342(2) 0.0307(6) Uani 1 d . .
C18 C 0.8173(2) 0.1148(2) 0.5866(2) 0.0306(6) Uani 1 d . .
C19 C 0.8449(2) 0.1144(2) 0.3414(2) 0.0308(6) Uani 1 d . .
C20 C 0.8716(2) 0.2113(2) 0.3414(2) 0.0317(6) Uani 1 d . .
C21 C 0.8366(2) 0.2053(2) 0.4237(2) 0.0309(6) Uani 1 d . .
C22 C 0.8903(2) 0.2279(2) 0.4742(2) 0.0303(6) Uani 1 d . .
C23 C 0.9913(2) 0.2458(2) 0.4583(2) 0.0315(6) Uani 1 d . .
C24 C 1.0327(2) 0.2360(2) 0.3903(2) 0.0307(6) Uani 1 d . .
C25 C 0.9803(2) 0.2105(2) 0.3378(2) 0.0311(6) Uani 1 d . .
C26 C 1.0412(2) 0.1474(2) 0.30997(15) 0.0310(6) Uani 1 d . .
C27 C 1.0070(2) 0.0695(2) 0.29767(15) 0.0302(5) Uani 1 d . .
C28 C 0.9060(2) 0.0536(2) 0.31559(15) 0.0311(6) Uani 1 d . .
C29 C 1.0618(2) -0.0187(2) 0.31633(15) 0.0307(6) Uani 1 d . .
C30 C 1.1673(2) -0.0328(2) 0.3360(2) 0.0314(6) Uani 1 d . .
C31 C 0.7955(2) -0.2587(2) 0.4452(2) 0.0373(6) Uani 1 d . .
C32 C 0.8063(2) -0.3560(2) 0.5087(2) 0.0412(7) Uani 1 d . .
C33 C 0.7732(3) -0.5205(3) 0.5314(3) 0.0688(12) Uani 1 d . .
C34 C 0.7228(6) -0.5339(4) 0.6069(5) 0.110(2) Uani 1 d . .
H34A H 0.6578(6) -0.5071(4) 0.5981(5) 0.165 Uiso 1 calc R .
H34B H 0.7541(6) -0.5028(4) 0.6355(5) 0.165 Uiso 1 calc R .
H34C H 0.7240(6) -0.6003(4) 0.6358(5) 0.165 Uiso 1 calc R .
C35 C 0.7232(6) -0.5607(4) 0.4790(5) 0.114(2) Uani 1 d . .
H35A H 0.6579(6) -0.5344(4) 0.4727(5) 0.172 Uiso 1 calc R .
H35B H 0.7254(6) -0.6284(4) 0.5019(5) 0.172 Uiso 1 calc R .
H35C H 0.7549(6) -0.5446(4) 0.4295(5) 0.172 Uiso 1 calc R .
C36 C 0.8744(4) -0.5605(4) 0.5413(5) 0.099(2) Uani 1 d . .
H36A H 0.9041(4) -0.5511(4) 0.4916(5) 0.149 Uiso 1 calc R .
H36B H 0.8772(4) -0.6271(4) 0.5701(5) 0.149 Uiso 1 calc R .
H36C H 0.9073(4) -0.5292(4) 0.5688(5) 0.149 Uiso 1 calc R .
C37 C 0.6887(2) -0.2247(2) 0.4378(2) 0.0464(8) Uani 1 d . .
C38 C 0.5443(3) -0.2173(5) 0.5164(5) 0.095(2) Uani 1 d . .
C39 C 0.5353(6) -0.2486(13) 0.6042(6) 0.215(7) Uani 1 d . .
H39A H 0.5720(6) -0.2108(13) 0.6230(6) 0.323 Uiso 1 calc R .
H39B H 0.5588(6) -0.3141(13) 0.6260(6) 0.323 Uiso 1 calc R .
H39C H 0.4695(6) -0.2406(13) 0.6189(6) 0.323 Uiso 1 calc R .
C40 C 0.4883(4) -0.2732(6) 0.4818(7) 0.135(4) Uani 1 d . .
H40A H 0.4968(4) -0.2510(6) 0.4267(7) 0.202 Uiso 1 calc R .
H40B H 0.4218(4) -0.2650(6) 0.4945(7) 0.202 Uiso 1 calc R .
H40C H 0.5106(4) -0.3391(6) 0.5022(7) 0.202 Uiso 1 calc R .
C41 C 0.5193(4) -0.1113(6) 0.4766(8) 0.160(5) Uani 1 d . .
H41A H 0.5550(4) -0.0765(6) 0.4992(8) 0.240 Uiso 1 calc R .
H41B H 0.4523(4) -0.0960(6) 0.4830(8) 0.240 Uiso 1 calc R .
H41C H 0.5349(4) -0.0946(6) 0.4226(8) 0.240 Uiso 1 calc R .
C42 C 0.8320(3) -0.2678(3) 0.3682(2) 0.0545(9) Uani 1 d . .
H42A H 0.8252(3) -0.2068(3) 0.3286(2) 0.082 Uiso 1 calc R .
H42B H 0.7956(3) -0.3106(3) 0.3552(2) 0.082 Uiso 1 calc R .
H42C H 0.8981(3) -0.2917(3) 0.3726(2) 0.082 Uiso 1 calc R .
C43 C 0.8155(2) 0.2946(2) 0.2759(2) 0.0356(6) Uani 1 d . .
C44 C 0.8498(2) 0.3907(2) 0.2673(2) 0.0413(7) Uani 1 d . .
C45 C 0.8343(4) 0.5556(3) 0.1778(2) 0.0636(11) Uani 1 d . .
C46 C 0.8056(6) 0.5983(4) 0.2395(4) 0.095(2) Uani 1 d . .
H46A H 0.7386(6) 0.5943(4) 0.2506(4) 0.142 Uiso 1 calc R .
H46B H 0.8189(6) 0.6635(4) 0.2218(4) 0.142 Uiso 1 calc R .
H46C H 0.8410(6) 0.5643(4) 0.2854(4) 0.142 Uiso 1 calc R .
C47 C 0.7744(6) 0.5983(4) 0.1055(4) 0.107(2) Uani 1 d . .
H47A H 0.7958(6) 0.5686(4) 0.0683(4) 0.161 Uiso 1 calc R .
H47B H 0.7809(6) 0.6651(4) 0.0841(4) 0.161 Uiso 1 calc R .
H47C H 0.7086(6) 0.5883(4) 0.1186(4) 0.161 Uiso 1 calc R .
C48 C 0.9399(5) 0.5601(5) 0.1578(4) 0.102(2) Uani 1 d . .
H48A H 0.9557(5) 0.5323(5) 0.1183(4) 0.153 Uiso 1 calc R .
H48B H 0.9766(5) 0.5258(5) 0.2030(4) 0.153 Uiso 1 calc R .
H48C H 0.9544(5) 0.6249(5) 0.1393(4) 0.153 Uiso 1 calc R .
C49 C 0.8303(2) 0.2763(2) 0.1990(2) 0.0421(7) Uani 1 d . .
C50 C 0.9484(3) 0.2856(3) 0.0948(2) 0.0641(11) Uani 1 d . .
C51 C 1.0495(4) 0.3137(4) 0.0887(3) 0.084(2) Uani 1 d . .
H51A H 1.0482(4) 0.3778(4) 0.0882(3) 0.125 Uiso 1 calc R .
H51B H 1.0790(4) 0.3091(4) 0.0418(3) 0.125 Uiso 1 calc R .
H51C H 1.0853(4) 0.2722(4) 0.1321(3) 0.125 Uiso 1 calc R .
C52 C 0.8844(5) 0.3574(5) 0.0325(3) 0.093(2) Uani 1 d . .
H52A H 0.8211(5) 0.3374(5) 0.0379(3) 0.140 Uiso 1 calc R .
H52B H 0.9098(5) 0.3611(5) -0.0177(3) 0.140 Uiso 1 calc R .
H52C H 0.8822(5) 0.4186(5) 0.0382(3) 0.140 Uiso 1 calc R .
C53 C 0.9478(5) 0.1848(4) 0.0957(3) 0.084(2) Uani 1 d . .
H53A H 0.8832(5) 0.1685(4) 0.0996(3) 0.126 Uiso 1 calc R .
H53B H 0.9830(5) 0.1425(4) 0.1392(3) 0.126 Uiso 1 calc R .
H53C H 0.9768(5) 0.1794(4) 0.0489(3) 0.126 Uiso 1 calc R .
C54 C 0.7080(2) 0.3006(3) 0.2950(2) 0.0463(8) Uani 1 d . .
H54A H 0.6838(2) 0.2413(3) 0.3009(2) 0.070 Uiso 1 calc R .
H54B H 0.6753(2) 0.3500(3) 0.2539(2) 0.070 Uiso 1 calc R .
H54C H 0.6979(2) 0.3143(3) 0.3422(2) 0.070 Uiso 1 calc R .
C55 C 1.2386(2) -0.0512(2) 0.2715(2) 0.0366(6) Uani 1 d . .
C56 C 1.2320(2) 0.0345(2) 0.1963(2) 0.0425(7) Uani 1 d . .
C57 C 1.3037(4) 0.0825(4) 0.0655(2) 0.0761(14) Uani 1 d . .
C58 C 1.3368(6) 0.1744(5) 0.0702(4) 0.112(2) Uani 1 d . .
H58A H 1.3954(6) 0.1603(5) 0.0981(4) 0.168 Uiso 1 calc R .
H58B H 1.2890(6) 0.2028(5) 0.0965(4) 0.168 Uiso 1 calc R .
H58C H 1.3469(6) 0.2175(5) 0.0190(4) 0.168 Uiso 1 calc R .
C59 C 1.2134(5) 0.1025(5) 0.0232(3) 0.092(2) Uani 1 d . .
H59A H 1.1674(5) 0.1373(5) 0.0459(3) 0.138 Uiso 1 calc R .
H59B H 1.1896(5) 0.0439(5) 0.0261(3) 0.138 Uiso 1 calc R .
H59C H 1.2244(5) 0.1393(5) -0.0298(3) 0.138 Uiso 1 calc R .
C60 C 1.3770(6) 0.0269(6) 0.0303(4) 0.138(4) Uani 1 d . .
H60A H 1.4355(6) 0.0141(6) 0.0582(4) 0.208 Uiso 1 calc R .
H60B H 1.3884(6) 0.0633(6) -0.0228(4) 0.208 Uiso 1 calc R .
H60C H 1.3533(6) -0.0318(6) 0.0333(4) 0.208 Uiso 1 calc R .
C61 C 1.2108(3) -0.1371(2) 0.2534(2) 0.0449(7) Uani 1 d . .
C62 C 1.1012(4) -0.1809(5) 0.1735(3) 0.085(2) Uani 1 d . .
C63 C 1.0259(8) -0.1185(11) 0.1202(8) 0.198(7) Uani 1 d . .
H63A H 0.9762(8) -0.0974(11) 0.1498(8) 0.297 Uiso 1 calc R .
H63B H 0.9996(8) -0.1534(11) 0.0923(8) 0.297 Uiso 1 calc R .
H63C H 1.0536(8) -0.0647(11) 0.0845(8) 0.297 Uiso 1 calc R .
C64 C 1.1784(6) -0.2142(6) 0.1275(4) 0.114(2) Uani 1 d . .
H64A H 1.2271(6) -0.2535(6) 0.1616(4) 0.171 Uiso 1 calc R .
H64B H 1.2056(6) -0.1605(6) 0.0912(4) 0.171 Uiso 1 calc R .
H64C H 1.1521(6) -0.2499(6) 0.1002(4) 0.171 Uiso 1 calc R .
C65 C 1.0659(8) -0.2623(7) 0.2394(5) 0.151(4) Uani 1 d . .
H65A H 1.1188(8) -0.2975(7) 0.2706(5) 0.226 Uiso 1 calc R .
H65B H 1.0357(8) -0.3031(7) 0.2191(5) 0.226 Uiso 1 calc R .
H65C H 1.0207(8) -0.2381(7) 0.2704(5) 0.226 Uiso 1 calc R .
C66 C 1.3411(2) -0.0692(3) 0.2993(2) 0.0510(8) Uani 1 d . .
H66A H 1.3580(2) -0.0152(3) 0.3106(2) 0.076 Uiso 1 calc R .
H66B H 1.3830(2) -0.0796(3) 0.2597(2) 0.076 Uiso 1 calc R .
H66C H 1.3467(2) -0.1240(3) 0.3451(2) 0.076 Uiso 1 calc R .
Cl1 Cl 0.7988(5) -0.5115(6) 0.8303(7) 0.264(6) Uani 0.50 d P .
Cl2 Cl 0.6838(9) -0.2814(7) 0.7747(5) 0.242(5) Uani 0.50 d P .
C67 C 0.7393(22) -0.3659(18) 0.7372(15) 0.156(9) Uani 0.50 d P .
H67A H 0.7133(22) -0.3810(18) 0.6979(15) 0.188 Uiso 0.50 calc PR .
C68 C 0.8123(17) -0.4020(16) 0.7660(10) 0.133(7) Uani 0.50 d P .
H68A H 0.8698(17) -0.3744(16) 0.7550(10) 0.159 Uiso 0.50 calc PR .
O13 O 0.5322(6) 0.5399(6) 0.2985(7) 0.177(4) Uani 1 d . .
C69 C 0.5391(13) 0.5816(16) 0.3466(11) 0.208(7) Uani 1 d . .
O14 O 1.4938(10) -0.1847(6) 0.1622(5) 0.212(5) Uani 1 d . .
C70 C 1.5723(8) -0.2275(7) 0.1785(11) 0.220(9) Uani 1 d . .
H70A H 1.6204(8) -0.1839(7) 0.1613(11) 0.330 Uiso 1 calc R .
H70B H 1.5822(8) -0.2744(7) 0.1535(11) 0.330 Uiso 1 calc R .
H70C H 1.5760(8) -0.2580(7) 0.2334(11) 0.330 Uiso 1 calc R .
O15 O 0.4581(2) -0.1012(2) 0.7405(2) 0.0720(9) Uani 1 d . .
O16 O 0.5414(7) 0.4518(5) 0.1213(6) 0.111(3) Uani 0.50 d P .
O17 O 0.6039(6) 0.2507(7) 0.0010(4) 0.099(3) Uani 0.50 d P .
O18 O 0.7280(9) -0.3974(9) 0.9014(6) 0.126(4) Uani 0.50 d P .
O19 O 0.7636(3) -0.0454(3) 0.1659(2) 0.0928(13) Uani 1 d . .
O20 O 0.6713(11) 0.0388(11) 0.2302(12) 0.188(7) Uani 0.50 d P .
